data_4103703
loop_
_publ_author_name
'Sun Woo Kim'
'Hong Young Chang'
'P. Shiv Halasyamani'

_publ_section_title
;
 Selective Pure-Phase Synthesis of the Multiferroic BaMF4 (M = Mg, Mn, Co,
 Ni, and Zn) Family
;
_journal_name_full 'Journal of the American Chemical Society'
_journal_page_first 17684
_journal_page_last 17685
_journal_paper_doi 10.1021/ja108965s
_journal_volume 132
_journal_year 2010
_chemical_absolute_configuration unk
_chemical_formula_sum 'Ba F4 Mn'
_chemical_formula_weight 268.28
_chemical_name_systematic
;
 ?
;
_space_group_IT_number 36
_symmetry_cell_setting orthorhombic
_symmetry_space_group_name_Hall 'C 2c -2'
_symmetry_space_group_name_H-M 'C m c 21'
_atom_sites_solution_hydrogens geom
_atom_sites_solution_primary direct
_atom_sites_solution_secondary difmap
_audit_conform_dict_location ftp://ftp.iucr.org/pub/cif_core.dic
_audit_conform_dict_name cif_core.dic
_audit_conform_dict_version 2.3
_audit_creation_date 2010-10-04T12:31:06-00:00
_audit_creation_method 'WinGX routine CIF_UPDATE'
_cell_angle_alpha 90
_cell_angle_beta 90
_cell_angle_gamma 90
_cell_formula_units_Z 4
_cell_length_a 4.2370(13)
_cell_length_b 15.170(5)
_cell_length_c 6.0214(19)
_cell_measurement_temperature 296(2)
_cell_volume 387.0(2)
_computing_structure_refinement 'SHELXL-97 (Sheldrick, 1997)'
_diffrn_ambient_temperature 296(2)
_diffrn_measured_fraction_theta_full 0.768
_diffrn_measured_fraction_theta_max 0.768
_diffrn_radiation_monochromator graphite
_diffrn_radiation_type MoK\a
_diffrn_radiation_wavelength 0.71073
_diffrn_reflns_av_R_equivalents 0
_diffrn_reflns_av_unetI/netI 0.0411
_diffrn_reflns_limit_h_max 5
_diffrn_reflns_limit_h_min 0
_diffrn_reflns_limit_k_max 18
_diffrn_reflns_limit_k_min 0
_diffrn_reflns_limit_l_max 6
_diffrn_reflns_limit_l_min -6
_diffrn_reflns_number 402
_diffrn_reflns_theta_full 28.22
_diffrn_reflns_theta_max 28.22
_diffrn_reflns_theta_min 2.69
_exptl_absorpt_coefficient_mu 13.307
_exptl_absorpt_correction_type none
_exptl_crystal_density_diffrn 4.604
_exptl_crystal_density_method 'not measured'
_exptl_crystal_F_000 468
_refine_diff_density_max 2.051
_refine_diff_density_min -2.848
_refine_diff_density_rms 0.367
_refine_ls_abs_structure_details 'Flack H D (1983), Acta Cryst. A39, 876-881'
_refine_ls_abs_structure_Flack 0.33(10)
_refine_ls_extinction_method none
_refine_ls_goodness_of_fit_ref 1.076
_refine_ls_hydrogen_treatment mixed
_refine_ls_matrix_type full
_refine_ls_number_parameters 38
_refine_ls_number_reflns 402
_refine_ls_number_restraints 1
_refine_ls_restrained_S_all 1.074
_refine_ls_R_factor_all 0.0388
_refine_ls_R_factor_gt 0.0379
_refine_ls_shift/su_max 0
_refine_ls_shift/su_mean 0
_refine_ls_structure_factor_coef Fsqd
_refine_ls_weighting_details 'calc w=1/[\s^2^(Fo^2^)+(0.0626P)^2^+0.0000P] where P=(Fo^2^+2Fc^2^)/3'
_refine_ls_weighting_scheme calc
_refine_ls_wR_factor_gt 0.0925
_refine_ls_wR_factor_ref 0.0931
_reflns_number_gt 387
_reflns_number_total 402
_reflns_threshold_expression >2sigma(I)
_cod_data_source_file ja108965s_si_003_1.cif
_cod_data_source_block bamnf4
_cod_database_code 4103703

loop_
_symmetry_equiv_pos_as_xyz
'x, y, z'
'-x, -y, z+1/2'
'x, -y, z+1/2'
'-x, y, z'
'x+1/2, y+1/2, z'
'-x+1/2, -y+1/2, z+1/2'
'x+1/2, -y+1/2, z+1/2'
'-x+1/2, y+1/2, z'

loop_
_atom_site_label
_atom_site_type_symbol
_atom_site_fract_x
_atom_site_fract_y
_atom_site_fract_z
_atom_site_U_iso_or_equiv
_atom_site_adp_type
_atom_site_occupancy
_atom_site_symmetry_multiplicity
_atom_site_calc_flag
_atom_site_refinement_flags
Ba Ba 0 0.34446(7) -0.00905(4) 0.0180(4) Uani 1 2 d S
Mn Mn 0 0.08407(17) 0.0359(5) 0.0099(8) Uani 1 2 d S
F1 F 0 0.2026(10) 0.236(3) 0.024(4) Uani 1 2 d S
F2 F 0 0.1672(11) -0.244(2) 0.022(3) Uani 1 2 d S
F3 F 0 -0.0357(8) -0.129(2) 0.028(3) Uani 1 2 d S
F4 F -0.5 0.0782(9) 0.058(2) 0.038(4) Uani 1 2 d S

loop_
_atom_site_aniso_label
_atom_site_aniso_U_11
_atom_site_aniso_U_22
_atom_site_aniso_U_33
_atom_site_aniso_U_23
_atom_site_aniso_U_13
_atom_site_aniso_U_12
Ba 0.0087(3) 0.0319(7) 0.0133(7) 0.0113(8) 0 0
Mn 0.0075(8) 0.0171(13) 0.005(2) -0.0021(12) 0 0
F1 0.021(5) 0.033(10) 0.020(9) -0.008(6) 0 0
F2 0.016(5) 0.047(11) 0.002(7) 0.006(6) 0 0
F3 0.048(5) 0.027(7) 0.010(8) -0.005(6) 0 0
F4 0.008(3) 0.078(10) 0.027(10) -0.019(7) 0 0

loop_
_atom_type_symbol
_atom_type_description
_atom_type_scat_dispersion_real
_atom_type_scat_dispersion_imag
_atom_type_scat_source
F F 0.0171 0.0103 'International Tables Vol C Tables 4.2.6.8 and 6.1.1.4'
Mn Mn 0.3368 0.7283 'International Tables Vol C Tables 4.2.6.8 and 6.1.1.4'
Ba Ba -0.3244 2.2819 'International Tables Vol C Tables 4.2.6.8 and 6.1.1.4'

loop_
_geom_angle_atom_site_label_1
_geom_angle_atom_site_label_2
_geom_angle_atom_site_label_3
_geom_angle
_geom_angle_site_symmetry_1
_geom_angle_site_symmetry_3
F1 Ba F2 66.8(3) . 6
F1 Ba F2 66.8(3) . 6_455
F2 Ba F2 105.7(4) 6 6_455
F1 Ba F1 95.90(17) . 6_454
F2 Ba F1 160.9(5) 6 6_454
F2 Ba F1 72.6(3) 6_455 6_454
F1 Ba F1 95.90(17) . 6_554
F2 Ba F1 72.6(3) 6 6_554
F2 Ba F1 160.9(5) 6_455 6_554
F1 Ba F1 102.7(5) 6_454 6_554
F1 Ba F4 148.6(4) . 6_454
F2 Ba F4 125.1(2) 6 6_454
F2 Ba F4 125.1(2) 6_455 6_454
F1 Ba F4 65.9(3) 6_454 6_454
F1 Ba F4 65.9(3) 6_554 6_454
F1 Ba F3 131.4(2) . 5
F2 Ba F3 66.8(4) 6 5
F2 Ba F3 141.0(5) 6_455 5
F1 Ba F3 126.7(4) 6_454 5
F1 Ba F3 56.7(4) 6_554 5
F4 Ba F3 60.9(3) 6_454 5
F1 Ba F3 131.4(2) . 5_455
F2 Ba F3 141.0(5) 6 5_455
F2 Ba F3 66.8(4) 6_455 5_455
F1 Ba F3 56.7(4) 6_454 5_455
F1 Ba F3 126.7(4) 6_554 5_455
F4 Ba F3 60.9(3) 6_454 5_455
F3 Ba F3 94.6(3) 5 5_455
F1 Ba F2 62.2(4) . .
F2 Ba F2 102.7(3) 6 .
F2 Ba F2 102.7(3) 6_455 .
F1 Ba F2 60.2(3) 6_454 .
F1 Ba F2 60.2(3) 6_554 .
F4 Ba F2 86.5(4) 6_454 .
F3 Ba F2 116.2(3) 5 .
F3 Ba F2 116.2(3) 5_455 .
F1 Ba Mn 132.3(2) . 6_454
F2 Ba Mn 159.8(3) 6 6_454
F2 Ba Mn 90.4(2) 6_455 6_454
F1 Ba Mn 36.4(3) 6_454 6_454
F1 Ba Mn 96.1(3) 6_554 6_454
F4 Ba Mn 35.80(4) 6_454 6_454
F3 Ba Mn 93.0(2) 5 6_454
F3 Ba Mn 36.3(3) 5_455 6_454
F2 Ba Mn 85.0(2) . 6_454
F1 Ba Mn 132.3(2) . 6_554
F2 Ba Mn 90.4(2) 6 6_554
F2 Ba Mn 159.8(3) 6_455 6_554
F1 Ba Mn 96.1(3) 6_454 6_554
F1 Ba Mn 36.4(3) 6_554 6_554
F4 Ba Mn 35.80(4) 6_454 6_554
F3 Ba Mn 36.3(3) 5 6_554
F3 Ba Mn 93.0(2) 5_455 6_554
F2 Ba Mn 85.0(2) . 6_554
Mn Ba Mn 71.43(6) 6_454 6_554
F1 Ba Mn 30.5(3) . .
F2 Ba Mn 83.8(4) 6 .
F2 Ba Mn 83.8(4) 6_455 .
F1 Ba Mn 77.1(3) 6_454 .
F1 Ba Mn 77.1(3) 6_554 .
F4 Ba Mn 118.2(3) 6_454 .
F3 Ba Mn 130.25(18) 5 .
F3 Ba Mn 130.25(18) 5_455 .
F2 Ba Mn 31.7(3) . .
Mn Ba Mn 110.47(6) 6_454 .
Mn Ba Mn 110.47(6) 6_554 .
F3 Mn F2 98.2(5) . .
F3 Mn F4 89.6(4) . 1_655
F2 Mn F4 94.3(4) . 1_655
F3 Mn F4 89.6(4) . .
F2 Mn F4 94.3(4) . .
F4 Mn F4 171.3(8) 1_655 .
F3 Mn F3 98.6(3) . 2
F2 Mn F3 163.2(6) . 2
F4 Mn F3 85.8(4) 1_655 2
F4 Mn F3 85.8(4) . 2
F3 Mn F1 174.8(5) . .
F2 Mn F1 87.0(6) . .
F4 Mn F1 90.0(4) 1_655 .
F4 Mn F1 90.0(4) . .
F3 Mn F1 76.2(5) 2 .
F3 Mn Ba 128.6(3) . 6
F2 Mn Ba 115.2(3) . 6
F4 Mn Ba 51.9(4) 1_655 6
F4 Mn Ba 123.2(4) . 6
F3 Mn Ba 52.6(2) 2 6
F1 Mn Ba 48.1(3) . 6
F3 Mn Ba 128.6(3) . 6_455
F2 Mn Ba 115.2(3) . 6_455
F4 Mn Ba 123.2(4) 1_655 6_455
F4 Mn Ba 51.9(4) . 6_455
F3 Mn Ba 52.6(2) 2 6_455
F1 Mn Ba 48.1(3) . 6_455
Ba Mn Ba 71.43(6) 6 6_455
F3 Mn Ba 147.5(4) . .
F2 Mn Ba 49.3(4) . .
F4 Mn Ba 92.6(4) 1_655 .
F4 Mn Ba 92.6(4) . .
F3 Mn Ba 113.9(3) 2 .
F1 Mn Ba 37.7(4) . .
Ba Mn Ba 75.73(5) 6 .
Ba Mn Ba 75.73(5) 6_455 .
Mn F1 Ba 111.8(6) . .
Mn F1 Ba 95.5(4) . 6
Ba F1 Ba 122.5(3) . 6
Mn F1 Ba 95.5(4) . 6_455
Ba F1 Ba 122.5(3) . 6_455
Ba F1 Ba 102.7(5) 6 6_455
Mn F2 Ba 116.2(4) . 6_454
Mn F2 Ba 116.2(4) . 6_554
Ba F2 Ba 105.7(4) 6_454 6_554
Mn F2 Ba 99.0(5) . .
Ba F2 Ba 109.8(4) 6_454 .
Ba F2 Ba 109.8(4) 6_554 .
Mn F3 Mn 138.6(6) . 2_554
Mn F3 Ba 115.7(4) . 5_445
Mn F3 Ba 91.1(3) 2_554 5_445
Mn F3 Ba 115.7(4) . 5_545
Mn F3 Ba 91.1(3) 2_554 5_545
Ba F3 Ba 94.6(3) 5_445 5_545
Mn F4 Mn 171.3(8) 1_455 .
Mn F4 Ba 92.3(4) 1_455 6_455
Mn F4 Ba 92.3(4) . 6_455

loop_
_geom_bond_atom_site_label_1
_geom_bond_atom_site_label_2
_geom_bond_distance
_geom_bond_site_symmetry_2
Ba F1 2.608(16) .
Ba F2 2.658(8) 6
Ba F2 2.658(8) 6_455
Ba F1 2.713(10) 6_454
Ba F1 2.713(10) 6_554
Ba F4 2.857(14) 6_454
Ba F3 2.883(8) 5
Ba F3 2.883(8) 5_455
Ba F2 3.039(15) .
Ba Mn 3.629(3) 6_454
Ba Mn 3.629(3) 6_554
Ba Mn 3.960(3) .
Mn F3 2.070(12) .
Mn F2 2.105(16) .
Mn F4 2.1246(14) 1_655
Mn F4 2.1246(13) .
Mn F3 2.149(14) 2
Mn F1 2.163(15) .
Mn Ba 3.629(3) 6
Mn Ba 3.629(3) 6_455
F1 Ba 2.713(10) 6
F1 Ba 2.713(10) 6_455
F2 Ba 2.658(8) 6_454
F2 Ba 2.658(8) 6_554
F3 Mn 2.149(14) 2_554
F3 Ba 2.883(8) 5_445
F3 Ba 2.883(8) 5_545
F4 Mn 2.1246(13) 1_455
F4 Ba 2.857(14) 6_455
